data_4336082
loop_
_publ_author_name
'Ahmed Al-Harbi'
'Yi Rong'
'Gerard Parkin'

_publ_section_title
;
 Synthesis and Structural Characterization of
 Bis(2-oxoimidazolyl)hydroborato Complexes: A New Class of Bidentate
 Oxygen-Donor Ligands
;
_journal_name_full 'Inorganic Chemistry'
_journal_page_first 10226
_journal_page_last 10228
_journal_paper_doi 10.1021/ic401658n
_journal_volume 52
_journal_year 2013
_chemical_formula_sum 'C29 H50 B2 Cl2 Li2 N8 O4'
_chemical_formula_weight 681.17
_chemical_name_systematic
; 
 ? 
;
_space_group_IT_number 2
_symmetry_cell_setting triclinic
_symmetry_space_group_name_Hall '-P 1'
_symmetry_space_group_name_H-M 'P -1'
_atom_sites_solution_hydrogens geom
_atom_sites_solution_primary direct
_atom_sites_solution_secondary difmap
_audit_creation_method SHELXL-97
_cell_angle_alpha 89.903(2)
_cell_angle_beta 74.243(2)
_cell_angle_gamma 85.331(2)
_cell_formula_units_Z 2
_cell_length_a 9.4956(11)
_cell_length_b 12.2278(14)
_cell_length_c 16.2888(18)
_cell_measurement_reflns_used 8155
_cell_measurement_temperature 130(2)
_cell_measurement_theta_max 30.58
_cell_measurement_theta_min 2.24
_cell_volume 1813.8(4)
_computing_cell_refinement 'Bruker SAINT'
_computing_data_collection 'Bruker APEX2'
_computing_data_reduction 'Bruker SAINT'
_computing_molecular_graphics 'Bruker SHELXTL'
_computing_publication_material 'Bruker SHELXTL'
_computing_structure_refinement 'SHELXL-97 (Sheldrick, 2008)'
_computing_structure_solution 'SHELXS-97 (Sheldrick, 2008)'
_diffrn_ambient_temperature 130(2)
_diffrn_measured_fraction_theta_full 0.987
_diffrn_measured_fraction_theta_max 0.987
_diffrn_measurement_device_type 'Bruker APEX-II CCD'
_diffrn_measurement_method '\f and \w scans'
_diffrn_radiation_monochromator graphite
_diffrn_radiation_source 'fine-focus sealed tube'
_diffrn_radiation_type MoK\a
_diffrn_radiation_wavelength 0.71073
_diffrn_reflns_av_R_equivalents 0.0488
_diffrn_reflns_av_sigmaI/netI 0.0685
_diffrn_reflns_limit_h_max 13
_diffrn_reflns_limit_h_min -13
_diffrn_reflns_limit_k_max 17
_diffrn_reflns_limit_k_min -17
_diffrn_reflns_limit_l_max 23
_diffrn_reflns_limit_l_min -23
_diffrn_reflns_number 30106
_diffrn_reflns_theta_full 31.02
_diffrn_reflns_theta_max 31.02
_diffrn_reflns_theta_min 1.67
_exptl_absorpt_coefficient_mu 0.223
_exptl_absorpt_correction_T_max 0.9889
_exptl_absorpt_correction_T_min 0.9360
_exptl_absorpt_correction_type empirical
_exptl_absorpt_process_details sadabs
_exptl_crystal_colour Colorless
_exptl_crystal_density_diffrn 1.247
_exptl_crystal_description Block
_exptl_crystal_F_000 724
_exptl_crystal_size_max 0.30
_exptl_crystal_size_mid 0.20
_exptl_crystal_size_min 0.05
_refine_diff_density_max 0.550
_refine_diff_density_min -0.555
_refine_diff_density_rms 0.061
_refine_ls_extinction_method none
_refine_ls_goodness_of_fit_ref 1.056
_refine_ls_hydrogen_treatment mixed
_refine_ls_matrix_type full
_refine_ls_number_parameters 452
_refine_ls_number_reflns 11448
_refine_ls_number_restraints 0
_refine_ls_restrained_S_all 1.056
_refine_ls_R_factor_all 0.1094
_refine_ls_R_factor_gt 0.0590
_refine_ls_shift/su_max 0.001
_refine_ls_shift/su_mean 0.000
_refine_ls_structure_factor_coef Fsqd
_refine_ls_weighting_details 'calc w=1/[\s^2^(Fo^2^)+(0.0770P)^2^+0.0217P] where P=(Fo^2^+2Fc^2^)/3'
_refine_ls_weighting_scheme calc
_refine_ls_wR_factor_gt 0.1450
_refine_ls_wR_factor_ref 0.1694
_reflns_number_gt 6651
_reflns_number_total 11448
_reflns_threshold_expression >2sigma(I)
_cod_data_source_file ic401658n_si_003.cif
_cod_data_source_block tbbolidcms10
_cod_database_code 4336082

loop_
_symmetry_equiv_pos_as_xyz
'x, y, z'
'-x, -y, -z'

loop_
_atom_site_label
_atom_site_type_symbol
_atom_site_fract_x
_atom_site_fract_y
_atom_site_fract_z
_atom_site_U_iso_or_equiv
_atom_site_adp_type
_atom_site_occupancy
_atom_site_symmetry_multiplicity
_atom_site_calc_flag
_atom_site_refinement_flags
Li1 Li 0.9104(4) 0.4600(3) 0.0648(2) 0.0391(9) Uani 1 1 d .
Li2 Li 0.0773(4) 0.0595(3) 0.5349(2) 0.0330(8) Uani 1 1 d .
B1 B 0.8749(2) 0.25525(18) -0.02303(13) 0.0250(4) Uani 1 1 d .
H11 H 0.8458(18) 0.3449(14) -0.0324(11) 0.012(4) Uiso 1 1 d .
H12 H 0.852(2) 0.1983(17) -0.0684(14) 0.033(6) Uiso 1 1 d .
B2 B 0.0194(2) 0.28443(19) 0.50872(14) 0.0273(4) Uani 1 1 d .
H21 H -0.048(2) 0.3625(16) 0.5168(12) 0.025(5) Uiso 1 1 d .
H22 H -0.035(2) 0.2221(15) 0.5498(12) 0.019(5) Uiso 1 1 d .
N11 N 1.04237(16) 0.23440(12) -0.03366(9) 0.0214(3) Uani 1 1 d .
N12 N 1.27482(16) 0.25855(12) -0.04850(9) 0.0222(3) Uani 1 1 d .
N21 N 0.78117(16) 0.22188(12) 0.06539(9) 0.0239(3) Uani 1 1 d .
N22 N 0.64776(17) 0.23256(12) 0.19986(10) 0.0253(3) Uani 1 1 d .
N31 N 0.04738(17) 0.24873(12) 0.41350(10) 0.0248(3) Uani 1 1 d .
N32 N 0.08064(17) 0.15010(13) 0.29576(10) 0.0260(3) Uani 1 1 d .
N41 N 0.16625(17) 0.30210(12) 0.52997(10) 0.0255(3) Uani 1 1 d .
N42 N 0.36517(18) 0.27158(13) 0.57453(10) 0.0266(3) Uani 1 1 d .
O1 O 1.10179(14) 0.40851(10) -0.00218(8) 0.0270(3) Uani 1 1 d .
O2 O 0.78955(15) 0.37787(11) 0.14529(8) 0.0309(3) Uani 1 1 d .
O3 O 0.03513(14) 0.05953(10) 0.42626(8) 0.0273(3) Uani 1 1 d .
O4 O 0.23072(14) 0.12268(10) 0.56253(8) 0.0288(3) Uani 1 1 d .
C11 C 1.13605(19) 0.30876(14) -0.02575(11) 0.0219(4) Uani 1 1 d .
C12 C 1.1245(2) 0.13639(14) -0.06166(11) 0.0236(4) Uani 1 1 d .
H12A H 1.0865 0.0700 -0.0725 0.028 Uiso 1 1 calc R
C13 C 1.2660(2) 0.15030(14) -0.07106(11) 0.0244(4) Uani 1 1 d .
H13A H 1.3461 0.0961 -0.0898 0.029 Uiso 1 1 calc R
C14 C 1.4106(2) 0.30941(16) -0.04615(13) 0.0283(4) Uani 1 1 d .
C15 C 1.4028(3) 0.3371(2) 0.04588(15) 0.0442(6) Uani 1 1 d .
H15A H 1.3153 0.3871 0.0704 0.066 Uiso 1 1 calc R
H15B H 1.4907 0.3726 0.0479 0.066 Uiso 1 1 calc R
H15C H 1.3973 0.2697 0.0787 0.066 Uiso 1 1 calc R
C16 C 1.4256(2) 0.41085(18) -0.10142(17) 0.0447(6) Uani 1 1 d .
H16A H 1.4125 0.3923 -0.1572 0.067 Uiso 1 1 calc R
H16B H 1.5233 0.4365 -0.1090 0.067 Uiso 1 1 calc R
H16C H 1.3506 0.4689 -0.0735 0.067 Uiso 1 1 calc R
C17 C 1.5414(2) 0.22816(18) -0.08399(16) 0.0392(5) Uani 1 1 d .
H17A H 1.5410 0.2066 -0.1418 0.059 Uiso 1 1 calc R
H17B H 1.5358 0.1631 -0.0484 0.059 Uiso 1 1 calc R
H17C H 1.6323 0.2623 -0.0862 0.059 Uiso 1 1 calc R
C21 C 0.7441(2) 0.28636(15) 0.13747(12) 0.0246(4) Uani 1 1 d .
C22 C 0.7077(2) 0.12834(15) 0.08392(12) 0.0265(4) Uani 1 1 d .
H22A H 0.7140 0.0692 0.0450 0.032 Uiso 1 1 calc R
C23 C 0.6262(2) 0.13366(15) 0.16504(12) 0.0269(4) Uani 1 1 d .
H23A H 0.5649 0.0798 0.1936 0.032 Uiso 1 1 calc R
C24 C 0.5727(2) 0.27889(16) 0.28660(12) 0.0293(4) Uani 1 1 d .
C25 C 0.6872(2) 0.30029(19) 0.33326(13) 0.0367(5) Uani 1 1 d .
H25A H 0.7528 0.3530 0.3014 0.055 Uiso 1 1 calc R
H25B H 0.7446 0.2313 0.3378 0.055 Uiso 1 1 calc R
H25C H 0.6379 0.3303 0.3905 0.055 Uiso 1 1 calc R
C26 C 0.4830(2) 0.38524(17) 0.27791(14) 0.0384(5) Uani 1 1 d .
H26A H 0.5490 0.4390 0.2482 0.058 Uiso 1 1 calc R
H26B H 0.4289 0.4143 0.3347 0.058 Uiso 1 1 calc R
H26C H 0.4136 0.3708 0.2452 0.058 Uiso 1 1 calc R
C27 C 0.4707(2) 0.19628(18) 0.33543(13) 0.0369(5) Uani 1 1 d .
H27A H 0.5285 0.1277 0.3406 0.055 Uiso 1 1 calc R
H27B H 0.3985 0.1818 0.3046 0.055 Uiso 1 1 calc R
H27C H 0.4197 0.2263 0.3925 0.055 Uiso 1 1 calc R
C31 C 0.05239(19) 0.14586(15) 0.38253(11) 0.0237(4) Uani 1 1 d .
C32 C 0.0713(2) 0.31892(16) 0.34488(13) 0.0307(4) Uani 1 1 d .
H32A H 0.0733 0.3963 0.3484 0.037 Uiso 1 1 calc R
C33 C 0.0910(2) 0.26007(16) 0.27341(13) 0.0316(4) Uani 1 1 d .
H33A H 0.1088 0.2878 0.2173 0.038 Uiso 1 1 calc R
C34 C 0.0913(2) 0.05392(16) 0.23800(12) 0.0296(4) Uani 1 1 d .
C35 C 0.1395(3) 0.0902(2) 0.14592(13) 0.0510(7) Uani 1 1 d .
H35A H 0.2355 0.1199 0.1350 0.076 Uiso 1 1 calc R
H35B H 0.0673 0.1469 0.1359 0.076 Uiso 1 1 calc R
H35C H 0.1468 0.0271 0.1075 0.076 Uiso 1 1 calc R
C36 C 0.2053(3) -0.03369(19) 0.25297(15) 0.0418(5) Uani 1 1 d .
H36A H 0.3003 -0.0027 0.2432 0.063 Uiso 1 1 calc R
H36B H 0.2148 -0.0960 0.2135 0.063 Uiso 1 1 calc R
H36C H 0.1740 -0.0587 0.3118 0.063 Uiso 1 1 calc R
C37 C -0.0582(2) 0.00929(18) 0.25409(13) 0.0355(5) Uani 1 1 d .
H37A H -0.1275 0.0649 0.2397 0.053 Uiso 1 1 calc R
H37B H -0.0937 -0.0090 0.3144 0.053 Uiso 1 1 calc R
H37C H -0.0499 -0.0568 0.2186 0.053 Uiso 1 1 calc R
C41 C 0.2517(2) 0.22283(15) 0.55603(11) 0.0240(4) Uani 1 1 d .
C42 C 0.2280(2) 0.40076(16) 0.53120(13) 0.0305(4) Uani 1 1 d .
H42A H 0.1907 0.4697 0.5154 0.037 Uiso 1 1 calc R
C43 C 0.3484(2) 0.38314(16) 0.55812(13) 0.0306(4) Uani 1 1 d .
H43A H 0.4114 0.4369 0.5649 0.037 Uiso 1 1 calc R
C44 C 0.4776(2) 0.21482(16) 0.61198(12) 0.0287(4) Uani 1 1 d .
C45 C 0.5649(3) 0.12434(18) 0.55105(15) 0.0412(5) Uani 1 1 d .
H45A H 0.4983 0.0721 0.5408 0.062 Uiso 1 1 calc R
H45B H 0.6375 0.0861 0.5761 0.062 Uiso 1 1 calc R
H45C H 0.6153 0.1564 0.4969 0.062 Uiso 1 1 calc R
C46 C 0.5803(3) 0.29766(19) 0.62618(16) 0.0431(5) Uani 1 1 d .
H46A H 0.6271 0.3307 0.5717 0.065 Uiso 1 1 calc R
H46B H 0.6559 0.2605 0.6495 0.065 Uiso 1 1 calc R
H46C H 0.5241 0.3552 0.6665 0.065 Uiso 1 1 calc R
C47 C 0.3985(3) 0.1677(2) 0.69749(14) 0.0415(5) Uani 1 1 d .
H47A H 0.3324 0.1144 0.6883 0.062 Uiso 1 1 calc R
H47B H 0.3415 0.2273 0.7354 0.062 Uiso 1 1 calc R
H47C H 0.4710 0.1314 0.7236 0.062 Uiso 1 1 calc R
C1 C 1.0106(3) 0.65976(19) 0.24370(15) 0.0447(6) Uani 1 1 d .
H1A H 0.9622 0.6974 0.2991 0.054 Uiso 1 1 calc R
H1B H 1.0244 0.7156 0.1988 0.054 Uiso 1 1 calc R
Cl1 Cl 0.89777(7) 0.56204(5) 0.22302(4) 0.05081(18) Uani 1 1 d .
Cl2 Cl 1.18196(8) 0.59739(7) 0.24633(5) 0.0682(2) Uani 1 1 d .

loop_
_atom_site_aniso_label
_atom_site_aniso_U_11
_atom_site_aniso_U_22
_atom_site_aniso_U_33
_atom_site_aniso_U_23
_atom_site_aniso_U_13
_atom_site_aniso_U_12
Li1 0.036(2) 0.0260(18) 0.045(2) 0.0065(15) 0.0072(16) -0.0029(15)
Li2 0.043(2) 0.0336(18) 0.0286(17) 0.0046(14) -0.0155(15) -0.0169(15)
B1 0.0232(10) 0.0280(11) 0.0233(10) 0.0036(8) -0.0052(8) -0.0040(8)
B2 0.0273(11) 0.0286(11) 0.0261(11) 0.0006(9) -0.0073(9) -0.0018(9)
N11 0.0221(7) 0.0208(7) 0.0205(7) 0.0009(6) -0.0043(6) -0.0016(6)
N12 0.0209(7) 0.0202(7) 0.0258(8) 0.0008(6) -0.0063(6) -0.0025(6)
N21 0.0236(8) 0.0234(8) 0.0240(8) 0.0013(6) -0.0043(6) -0.0056(6)
N22 0.0254(8) 0.0235(8) 0.0256(8) 0.0017(6) -0.0033(6) -0.0062(6)
N31 0.0263(8) 0.0249(8) 0.0255(8) 0.0046(6) -0.0102(6) -0.0052(6)
N32 0.0303(8) 0.0285(8) 0.0211(8) 0.0052(6) -0.0090(6) -0.0076(7)
N41 0.0275(8) 0.0247(8) 0.0246(8) -0.0003(6) -0.0071(6) -0.0036(6)
N42 0.0300(8) 0.0258(8) 0.0260(8) -0.0013(6) -0.0096(7) -0.0078(6)
O1 0.0253(7) 0.0194(6) 0.0331(7) -0.0019(5) -0.0023(6) -0.0029(5)
O2 0.0354(8) 0.0251(7) 0.0291(7) -0.0002(5) -0.0011(6) -0.0117(6)
O3 0.0357(8) 0.0270(7) 0.0227(6) 0.0069(5) -0.0110(6) -0.0116(6)
O4 0.0331(7) 0.0244(7) 0.0339(7) 0.0026(5) -0.0160(6) -0.0080(6)
C11 0.0220(9) 0.0214(9) 0.0206(8) 0.0019(7) -0.0024(7) -0.0030(7)
C12 0.0279(9) 0.0205(9) 0.0220(9) -0.0032(7) -0.0056(7) -0.0040(7)
C13 0.0247(9) 0.0200(9) 0.0266(9) -0.0018(7) -0.0042(7) 0.0003(7)
C14 0.0221(9) 0.0268(10) 0.0373(11) -0.0004(8) -0.0088(8) -0.0063(7)
C15 0.0394(13) 0.0564(15) 0.0416(13) -0.0098(11) -0.0159(10) -0.0140(11)
C16 0.0304(11) 0.0368(12) 0.0689(16) 0.0152(11) -0.0142(11) -0.0129(9)
C17 0.0240(10) 0.0385(12) 0.0569(14) -0.0045(10) -0.0141(10) -0.0022(9)
C21 0.0236(9) 0.0241(9) 0.0253(9) 0.0011(7) -0.0048(7) -0.0045(7)
C22 0.0279(10) 0.0228(9) 0.0295(10) -0.0002(7) -0.0085(8) -0.0046(7)
C23 0.0287(10) 0.0232(9) 0.0294(10) 0.0039(7) -0.0069(8) -0.0084(7)
C24 0.0302(10) 0.0303(10) 0.0235(9) 0.0004(8) 0.0002(8) -0.0053(8)
C25 0.0364(12) 0.0468(13) 0.0271(10) -0.0007(9) -0.0060(9) -0.0133(10)
C26 0.0405(12) 0.0329(11) 0.0337(11) 0.0007(9) 0.0024(9) 0.0010(9)
C27 0.0353(11) 0.0416(12) 0.0289(11) 0.0035(9) 0.0016(9) -0.0105(9)
C31 0.0217(9) 0.0291(10) 0.0228(9) 0.0053(7) -0.0090(7) -0.0070(7)
C32 0.0337(11) 0.0268(10) 0.0348(11) 0.0103(8) -0.0137(9) -0.0061(8)
C33 0.0381(11) 0.0326(11) 0.0282(10) 0.0117(8) -0.0139(9) -0.0111(9)
C34 0.0356(11) 0.0348(11) 0.0189(9) 0.0008(8) -0.0069(8) -0.0076(8)
C35 0.0763(18) 0.0545(15) 0.0204(10) 0.0013(10) -0.0046(11) -0.0251(13)
C36 0.0369(12) 0.0445(13) 0.0429(13) -0.0097(10) -0.0104(10) 0.0025(10)
C37 0.0395(12) 0.0423(12) 0.0290(10) -0.0007(9) -0.0146(9) -0.0101(9)
C41 0.0255(9) 0.0274(9) 0.0194(8) 0.0001(7) -0.0059(7) -0.0045(7)
C42 0.0373(11) 0.0235(9) 0.0321(10) 0.0008(8) -0.0109(9) -0.0063(8)
C43 0.0367(11) 0.0233(9) 0.0333(11) -0.0006(8) -0.0104(9) -0.0085(8)
C44 0.0310(10) 0.0291(10) 0.0305(10) -0.0003(8) -0.0144(8) -0.0073(8)
C45 0.0411(13) 0.0404(13) 0.0450(13) -0.0106(10) -0.0187(10) 0.0041(10)
C46 0.0406(13) 0.0417(13) 0.0536(14) -0.0041(11) -0.0218(11) -0.0121(10)
C47 0.0416(13) 0.0537(14) 0.0357(12) 0.0123(10) -0.0192(10) -0.0116(11)
C1 0.0550(15) 0.0447(13) 0.0332(12) -0.0009(10) -0.0072(11) -0.0142(11)
Cl1 0.0494(4) 0.0642(4) 0.0396(3) 0.0022(3) -0.0083(3) -0.0227(3)
Cl2 0.0527(4) 0.0911(6) 0.0679(5) 0.0151(4) -0.0233(4) -0.0240(4)

loop_
_atom_type_symbol
_atom_type_description
_atom_type_scat_dispersion_real
_atom_type_scat_dispersion_imag
_atom_type_scat_source
C C 0.0033 0.0016 'International Tables Vol C Tables 4.2.6.8 and 6.1.1.4'
H H 0.0000 0.0000 'International Tables Vol C Tables 4.2.6.8 and 6.1.1.4'
Li Li -0.0003 0.0001 'International Tables Vol C Tables 4.2.6.8 and 6.1.1.4'
B B 0.0013 0.0007 'International Tables Vol C Tables 4.2.6.8 and 6.1.1.4'
N N 0.0061 0.0033 'International Tables Vol C Tables 4.2.6.8 and 6.1.1.4'
O O 0.0106 0.0060 'International Tables Vol C Tables 4.2.6.8 and 6.1.1.4'
Cl Cl 0.1484 0.1585 'International Tables Vol C Tables 4.2.6.8 and 6.1.1.4'

loop_
_geom_angle_atom_site_label_1
_geom_angle_atom_site_label_2
_geom_angle_atom_site_label_3
_geom_angle
_geom_angle_site_symmetry_1
_geom_angle_site_symmetry_3
O2 Li1 O1 124.38(19) . .
O2 Li1 O1 139.2(2) . 2_765
O1 Li1 O1 95.28(16) . 2_765
O2 Li1 H11 83.4(4) . .
O1 Li1 H11 80.7(4) . .
O1 Li1 H11 95.4(5) 2_765 .
O2 Li1 Li1 169.0(3) . 2_765
O1 Li1 Li1 47.82(12) . 2_765
O1 Li1 Li1 47.47(12) 2_765 2_765
H11 Li1 Li1 87.2(5) . 2_765
O2 Li1 Cl1 75.52(13) . .
O1 Li1 Cl1 115.47(18) . .
O1 Li1 Cl1 97.18(15) 2_765 .
H11 Li1 Cl1 158.3(4) . .
Li1 Li1 Cl1 114.3(2) 2_765 .
O4 Li2 O3 135.9(2) . 2_556
O4 Li2 O3 127.19(19) . .
O3 Li2 O3 93.11(15) 2_556 .
O4 Li2 Li2 163.9(3) . 2_556
O3 Li2 Li2 47.12(11) 2_556 2_556
O3 Li2 Li2 45.99(11) . 2_556
O4 Li2 C31 107.59(15) . .
O3 Li2 C31 115.47(15) 2_556 .
O3 Li2 C31 23.90(7) . .
Li2 Li2 C31 68.83(14) 2_556 .
O4 Li2 C41 21.87(7) . .
O3 Li2 C41 152.71(17) 2_556 .
O3 Li2 C41 114.15(15) . .
Li2 Li2 C41 160.1(2) 2_556 .
C31 Li2 C41 91.35(11) . .
O4 Li2 B2 76.90(12) . .
O3 Li2 B2 136.24(19) 2_556 .
O3 Li2 B2 77.29(13) . .
Li2 Li2 B2 111.0(2) 2_556 .
C31 Li2 B2 55.66(9) . .
C41 Li2 B2 55.07(9) . .
O4 Li2 H21 81.2(3) . .
O3 Li2 H21 129.6(3) 2_556 .
O3 Li2 H21 78.4(3) . .
Li2 Li2 H21 108.2(3) 2_556 .
C31 Li2 H21 58.3(3) . .
C41 Li2 H21 59.6(3) . .
B2 Li2 H21 6.9(3) . .
H12 B1 H11 115.5(14) . .
H12 B1 N21 105.0(11) . .
H11 B1 N21 108.7(9) . .
H12 B1 N11 104.9(11) . .
H11 B1 N11 109.9(9) . .
N21 B1 N11 112.81(15) . .
H21 B2 H22 111.8(14) . .
H21 B2 N31 106.0(10) . .
H22 B2 N31 109.9(10) . .
H21 B2 N41 109.1(10) . .
H22 B2 N41 109.0(10) . .
N31 B2 N41 110.98(16) . .
H21 B2 Li2 155.0(10) . .
H22 B2 Li2 43.4(10) . .
N31 B2 Li2 84.61(13) . .
N41 B2 Li2 87.00(13) . .
C11 N11 C12 107.69(15) . .
C11 N11 B1 127.35(15) . .
C12 N11 B1 124.69(15) . .
C11 N12 C13 107.83(14) . .
C11 N12 C14 125.98(15) . .
C13 N12 C14 126.15(15) . .
C21 N21 C22 107.56(15) . .
C21 N21 B1 125.25(15) . .
C22 N21 B1 126.86(16) . .
C21 N22 C23 107.98(15) . .
C21 N22 C24 124.60(15) . .
C23 N22 C24 127.25(15) . .
C31 N31 C32 107.67(15) . .
C31 N31 B2 126.95(15) . .
C32 N31 B2 125.38(16) . .
C31 N32 C33 107.47(16) . .
C31 N32 C34 125.01(15) . .
C33 N32 C34 127.48(15) . .
C41 N41 C42 107.95(16) . .
C41 N41 B2 124.99(16) . .
C42 N41 B2 126.94(16) . .
C41 N42 C43 107.66(15) . .
C41 N42 C44 125.05(15) . .
C43 N42 C44 127.12(15) . .
C11 O1 Li1 122.46(15) . .
C11 O1 Li1 132.13(17) . 2_765
Li1 O1 Li1 84.71(16) . 2_765
C21 O2 Li1 129.72(17) . .
C31 O3 Li2 148.46(16) . 2_556
C31 O3 Li2 118.36(15) . .
Li2 O3 Li2 86.89(15) 2_556 .
C41 O4 Li2 124.64(16) . .
O1 C11 N11 126.29(16) . .
O1 C11 N12 125.51(16) . .
N11 C11 N12 108.20(15) . .
C13 C12 N11 108.81(16) . .
C12 C13 N12 107.48(15) . .
N12 C14 C17 108.53(15) . .
N12 C14 C15 108.89(16) . .
C17 C14 C15 110.28(18) . .
N12 C14 C16 109.15(16) . .
C17 C14 C16 108.00(18) . .
C15 C14 C16 111.92(18) . .
O2 C21 N21 126.06(16) . .
O2 C21 N22 126.31(17) . .
N21 C21 N22 107.63(15) . .
C23 C22 N21 109.55(16) . .
C22 C23 N22 107.27(16) . .
N22 C24 C26 108.85(16) . .
N22 C24 C25 109.39(16) . .
C26 C24 C25 110.47(18) . .
N22 C24 C27 108.70(16) . .
C26 C24 C27 109.58(17) . .
C25 C24 C27 109.82(17) . .
O3 C31 N31 125.93(16) . .
O3 C31 N32 125.68(17) . .
N31 C31 N32 108.38(15) . .
O3 C31 Li2 37.74(10) . .
N31 C31 Li2 90.83(13) . .
N32 C31 Li2 155.49(15) . .
C33 C32 N31 108.85(17) . .
C32 C33 N32 107.61(17) . .
N32 C34 C35 109.08(16) . .
N32 C34 C37 109.50(16) . .
C35 C34 C37 108.81(17) . .
N32 C34 C36 109.51(16) . .
C35 C34 C36 108.93(19) . .
C37 C34 C36 110.97(17) . .
O4 C41 N41 126.20(17) . .
O4 C41 N42 126.01(17) . .
N41 C41 N42 107.79(16) . .
O4 C41 Li2 33.49(11) . .
N41 C41 Li2 92.72(13) . .
N42 C41 Li2 159.48(15) . .
C43 C42 N41 108.89(17) . .
C42 C43 N42 107.69(17) . .
N42 C44 C45 109.48(16) . .
N42 C44 C46 109.08(16) . .
C45 C44 C46 109.56(18) . .
N42 C44 C47 108.36(16) . .
C45 C44 C47 110.83(18) . .
C46 C44 C47 109.51(17) . .
Cl1 C1 Cl2 110.90(13) . .
C1 Cl1 Li1 128.05(11) . .

loop_
_geom_bond_atom_site_label_1
_geom_bond_atom_site_label_2
_geom_bond_distance
_geom_bond_site_symmetry_2
Li1 O2 1.846(4) .
Li1 O1 1.905(4) .
Li1 O1 1.916(4) 2_765
Li1 H11 2.353(17) .
Li1 Li1 2.574(7) 2_765
Li1 Cl1 2.834(4) .
Li2 O4 1.860(3) .
Li2 O3 1.882(3) 2_556
Li2 O3 1.918(4) .
Li2 Li2 2.613(6) 2_556
Li2 C31 2.757(4) .
Li2 C41 2.774(4) .
Li2 B2 2.815(4) .
Li2 H21 3.83(2) .
B1 H12 1.09(2) .
B1 H11 1.129(17) .
B1 N21 1.547(2) .
B1 N11 1.552(3) .
B2 H21 1.094(19) .
B2 H22 1.083(18) .
B2 N31 1.558(3) .
B2 N41 1.557(3) .
N11 C11 1.352(2) .
N11 C12 1.382(2) .
N12 C11 1.362(2) .
N12 C13 1.389(2) .
N12 C14 1.486(2) .
N21 C21 1.363(2) .
N21 C22 1.378(2) .
N22 C21 1.376(2) .
N22 C23 1.390(2) .
N22 C24 1.488(2) .
N31 C31 1.349(2) .
N31 C32 1.389(2) .
N32 C31 1.367(2) .
N32 C33 1.397(2) .
N32 C34 1.487(2) .
N41 C41 1.355(2) .
N41 C42 1.386(2) .
N42 C41 1.375(2) .
N42 C43 1.394(2) .
N42 C44 1.491(2) .
O1 C11 1.269(2) .
O1 Li1 1.916(4) 2_765
O2 C21 1.250(2) .
O3 C31 1.269(2) .
O3 Li2 1.882(3) 2_556
O4 C41 1.256(2) .
C12 C13 1.336(3) .
C14 C17 1.515(3) .
C14 C15 1.518(3) .
C14 C16 1.525(3) .
C22 C23 1.336(3) .
C24 C26 1.523(3) .
C24 C25 1.525(3) .
C24 C27 1.526(3) .
C32 C33 1.331(3) .
C34 C35 1.521(3) .
C34 C37 1.518(3) .
C34 C36 1.528(3) .
C42 C43 1.333(3) .
C44 C45 1.518(3) .
C44 C46 1.522(3) .
C44 C47 1.528(3) .
C1 Cl1 1.759(2) .
C1 Cl2 1.751(3) .
